data_4129316
loop_
_publ_author_name
'Harada, Jun'
'Ohtani, Masaki'
'Takahashi, Yukihiro'
'Inabe, Tamotsu'

_publ_section_title
;
 Molecular motion, dielectric response, and phase transition of
 charge-transfer crystals: acquired dynamic and dielectric properties of
 polar molecules in crystals.
;
_journal_issue 13
_journal_name_full 'Journal of the American Chemical Society'
_journal_page_first 4477
_journal_page_last 4486
_journal_paper_doi 10.1021/jacs.5b00412
_journal_volume 137
_journal_year 2015
_chemical_formula_moiety 'Br4 C8 O3, 2(C10 H6)'
_chemical_formula_sum 'C28 H12 Br4 O3'
_chemical_formula_weight 716.02
_space_group_crystal_system triclinic
_space_group_IT_number 2
_space_group_name_Hall '-P 1'
_space_group_name_H-M_alt 'P -1'
_atom_sites_solution_hydrogens geom
_atom_sites_solution_primary direct
_audit_creation_date 2014-12-18
_audit_creation_method
;
Olex2 1.2
(compiled 2014.11.28 svn.r3106 for OlexSys, GUI svn.r4959)
;
_cell_angle_alpha 85.3160(10)
_cell_angle_beta 73.8500(10)
_cell_angle_gamma 69.0270(10)
_cell_formula_units_Z 2
_cell_length_a 9.9896(9)
_cell_length_b 10.0635(9)
_cell_length_c 12.5388(11)
_cell_measurement_reflns_used 9885
_cell_measurement_temperature 240
_cell_measurement_theta_max 27.455
_cell_measurement_theta_min 2.167
_cell_volume 1130.34(17)
_computing_cell_refinement 'SAINT v8.34A (Bruker, 2013)'
_computing_data_collection 'Bruker APEX2 2014.1-1 (Bruker, 2014)'
_computing_data_reduction 'SAINT v8.34A (Bruker, 2013)'
_computing_molecular_graphics 'Olex2 (Dolomanov et al., 2009)'
_computing_publication_material 'Olex2 (Dolomanov et al., 2009)'
_computing_structure_refinement 'ShelXL (Sheldrick, 2008)'
_computing_structure_solution 'ShelXT (Sheldrick, 2008)'
_diffrn_ambient_temperature 240
_diffrn_detector_area_resol_mean 8.3333
_diffrn_measured_fraction_theta_full 1.000
_diffrn_measured_fraction_theta_max 0.997
_diffrn_measurement_device_type 'Bruker APEX-II CCD'
_diffrn_measurement_method '\f and \w scans'
_diffrn_radiation_type MoK\a
_diffrn_radiation_wavelength 0.71073
_diffrn_reflns_av_R_equivalents 0.0295
_diffrn_reflns_av_unetI/netI 0.0237
_diffrn_reflns_Laue_measured_fraction_full 1.000
_diffrn_reflns_Laue_measured_fraction_max 0.997
_diffrn_reflns_limit_h_max 12
_diffrn_reflns_limit_h_min -12
_diffrn_reflns_limit_k_max 13
_diffrn_reflns_limit_k_min -13
_diffrn_reflns_limit_l_max 16
_diffrn_reflns_limit_l_min -16
_diffrn_reflns_number 21725
_diffrn_reflns_point_group_measured_fraction_full 1.000
_diffrn_reflns_point_group_measured_fraction_max 0.997
_diffrn_reflns_theta_full 25.242
_diffrn_reflns_theta_max 27.479
_diffrn_reflns_theta_min 1.691
_diffrn_source 'rotating-anode X-ray tube'
_diffrn_standards_number 0
_exptl_absorpt_coefficient_mu 7.153
_exptl_absorpt_correction_T_max 0.3783
_exptl_absorpt_correction_T_min 0.1403
_exptl_absorpt_correction_type multi-scan
_exptl_absorpt_process_details
'SADABS-2014/4 (Bruker,2014/4) was used for absorption correction. wR2(int) was 0.1297 before and 0.0415 after correction. The Ratio of minimum to maximum transmission is 0.3709. The \l/2 correction factor is Not present.'
_exptl_crystal_colour red
_exptl_crystal_colour_primary red
_exptl_crystal_density_diffrn 2.104
_exptl_crystal_description plate
_exptl_crystal_F_000 688
_exptl_crystal_size_max 0.26
_exptl_crystal_size_mid 0.25
_exptl_crystal_size_min 0.06
_refine_diff_density_max 0.931
_refine_diff_density_min -0.748
_refine_diff_density_rms 0.103
_refine_ls_extinction_method none
_refine_ls_goodness_of_fit_ref 1.033
_refine_ls_hydrogen_treatment constr
_refine_ls_matrix_type full
_refine_ls_number_parameters 277
_refine_ls_number_reflns 5165
_refine_ls_number_restraints 0
_refine_ls_restrained_S_all 1.033
_refine_ls_R_factor_all 0.0332
_refine_ls_R_factor_gt 0.0278
_refine_ls_shift/su_max 0.001
_refine_ls_shift/su_mean 0.000
_refine_ls_structure_factor_coef Fsqd
_refine_ls_weighting_details 'w=1/[\s^2^(Fo^2^)+(0.0416P)^2^+0.8335P] where P=(Fo^2^+2Fc^2^)/3'
_refine_ls_weighting_scheme calc
_refine_ls_wR_factor_gt 0.0738
_refine_ls_wR_factor_ref 0.0765
_reflns_Friedel_coverage 0.000
_reflns_number_gt 4551
_reflns_number_total 5165
_reflns_threshold_expression 'I > 2\s(I)'
_cod_data_source_file ja5b00412_si_002.cif
_cod_data_source_block perylene_TBPA_240K
_cod_original_cell_volume 1130.35(17)
_cod_database_code 4129316
_shelxl_version_number 2014/6
_shelx_space_group_comment
;
The symmetry employed for this shelxl refinement is uniquely defined
by the following loop, which should always be used as a source of
symmetry information in preference to the above space-group names.
They are only intended as comments.
;
_shelx_estimated_absorpt_t_max 0.674
_shelx_estimated_absorpt_t_min 0.258
_olex2_refinement_description
;
1. Fixed Uiso
 At 1.2 times of:
  All C(H) groups
2.a Free rotating group:
 O3(O1,O2,Br1,Br2,Br3,Br4,C1,C2,C3,C4,C5,C6,C7,C8)
2.b Aromatic/amide H refined with riding coordinates:
 C9(H9), C10(H10), C11(H11), C12(H12), C13(H13), C14(H14), C19(H19), C20(H20),
 C21(H21), C22(H22), C23(H23), C24(H24)
;
_olex2_submission_special_instructions 'No special instructions were received'

loop_
_space_group_symop_operation_xyz
'x, y, z'
'-x, -y, -z'

loop_
_atom_site_label
_atom_site_type_symbol
_atom_site_fract_x
_atom_site_fract_y
_atom_site_fract_z
_atom_site_U_iso_or_equiv
_atom_site_adp_type
_atom_site_occupancy
_atom_site_site_symmetry_order
_atom_site_calc_flag
_atom_site_refinement_flags_posn
O3 O 0.12472(4) 0.01068(4) 0.37714(2) 0.0434(5) Uani 1 1 d .
O1 O 0.23716(4) 0.03520(4) 0.50256(2) 0.0499(5) Uani 1 1 d G
O2 O 0.04122(4) 0.02900(3) 0.22693(3) 0.0512(5) Uani 1 1 d G
Br1 Br 0.09389(2) 0.26917(2) 0.05152(2) 0.04140(8) Uani 1 1 d G
Br2 Br 0.30057(2) 0.46818(2) 0.03360(2) 0.04439(9) Uani 1 1 d G
Br3 Br 0.44586(2) 0.47159(2) 0.23652(2) 0.04686(9) Uani 1 1 d G
Br4 Br 0.41720(3) 0.25256(3) 0.44426(2) 0.04706(9) Uani 1 1 d G
C1 C 0.20739(4) 0.07046(3) 0.41799(2) 0.0393(6) Uani 1 1 d G
C2 C 0.10339(4) 0.06890(3) 0.27594(2) 0.0391(6) Uani 1 1 d G
C3 C 0.18875(2) 0.26574(2) 0.16129(2) 0.0269(5) Uani 1 1 d G
C4 C 0.27268(2) 0.35230(2) 0.15692(2) 0.0284(5) Uani 1 1 d G
C5 C 0.33839(2) 0.35106(2) 0.24193(2) 0.0290(5) Uani 1 1 d G
C6 C 0.32503(2) 0.26133(2) 0.33229(2) 0.0285(5) Uani 1 1 d G
C7 C 0.24224(3) 0.17577(2) 0.33464(2) 0.0281(5) Uani 1 1 d G
C8 C 0.17698(2) 0.17741(2) 0.25123(2) 0.0277(5) Uani 1 1 d G
C9 C 0.6918(3) 0.1446(3) 0.0103(3) 0.0424(6) Uani 1 1 d .
H9 H 0.7184 0.2021 -0.0486 0.051 Uiso 1 1 calc R
C10 C 0.7495(3) 0.1311(4) 0.1014(3) 0.0508(7) Uani 1 1 d .
H10 H 0.8153 0.1781 0.1022 0.061 Uiso 1 1 calc R
C11 C 0.7118(3) 0.0507(3) 0.1891(3) 0.0446(7) Uani 1 1 d .
H11 H 0.7504 0.0434 0.2506 0.054 Uiso 1 1 calc R
C12 C 0.5762(3) -0.1078(3) 0.2771(2) 0.0432(6) Uani 1 1 d .
H12 H 0.6137 -0.1150 0.3392 0.052 Uiso 1 1 calc R
C13 C 0.4859(3) -0.1800(3) 0.2742(2) 0.0452(7) Uani 1 1 d .
H13 H 0.4610 -0.2369 0.3342 0.054 Uiso 1 1 calc R
C14 C 0.4294(3) -0.1703(3) 0.1821(2) 0.0379(6) Uani 1 1 d .
H14 H 0.3675 -0.2217 0.1813 0.046 Uiso 1 1 calc R
C15 C 0.5967(3) 0.0760(2) 0.0040(2) 0.0293(5) Uani 1 1 d .
C16 C 0.5571(2) -0.0105(2) 0.0946(2) 0.0282(5) Uani 1 1 d .
C17 C 0.4623(3) -0.0871(2) 0.0923(2) 0.0293(5) Uani 1 1 d .
C18 C 0.6144(3) -0.0220(3) 0.1877(2) 0.0355(5) Uani 1 1 d .
C19 C 0.1510(3) 0.6862(3) 0.5107(3) 0.0456(7) Uani 1 1 d .
H19 H 0.1619 0.7513 0.4537 0.055 Uiso 1 1 calc R
C20 C 0.2100(3) 0.6835(4) 0.5991(3) 0.0590(9) Uani 1 1 d .
H20 H 0.2595 0.7466 0.6013 0.071 Uiso 1 1 calc R
C21 C 0.1967(3) 0.5900(4) 0.6828(3) 0.0547(8) Uani 1 1 d .
H21 H 0.2372 0.5888 0.7424 0.066 Uiso 1 1 calc R
C22 C 0.1082(3) 0.3962(3) 0.7667(2) 0.0503(8) Uani 1 1 d .
H22 H 0.1484 0.3940 0.8265 0.060 Uiso 1 1 calc R
C23 C 0.0377(4) 0.3060(3) 0.7631(2) 0.0545(9) Uani 1 1 d .
H23 H 0.0292 0.2410 0.8207 0.065 Uiso 1 1 calc R
C24 C -0.0232(3) 0.3074(3) 0.6750(2) 0.0424(6) Uani 1 1 d .
H24 H -0.0717 0.2429 0.6743 0.051 Uiso 1 1 calc R
C25 C 0.0763(3) 0.5958(2) 0.5037(2) 0.0300(5) Uani 1 1 d .
C26 C 0.0611(2) 0.4976(2) 0.59091(19) 0.0289(5) Uani 1 1 d .
C27 C -0.0138(3) 0.4013(2) 0.5888(2) 0.0299(5) Uani 1 1 d .
C28 C 0.1222(3) 0.4947(3) 0.6806(2) 0.0401(6) Uani 1 1 d .

loop_
_atom_site_aniso_label
_atom_site_aniso_U_11
_atom_site_aniso_U_22
_atom_site_aniso_U_33
_atom_site_aniso_U_23
_atom_site_aniso_U_13
_atom_site_aniso_U_12
O3 0.0473(11) 0.0386(10) 0.0468(11) 0.0160(8) -0.0086(9) -0.0240(9)
O1 0.0579(13) 0.0482(11) 0.0360(11) 0.0162(9) -0.0051(9) -0.0185(10)
O2 0.0424(11) 0.0435(11) 0.0768(15) 0.0141(10) -0.0166(10) -0.0281(9)
Br1 0.04362(16) 0.05098(16) 0.03386(14) 0.00466(11) -0.01834(11) -0.01633(12)
Br2 0.05299(17) 0.03909(15) 0.03787(15) 0.01865(11) -0.00698(12) -0.02008(12)
Br3 0.04566(16) 0.04230(15) 0.0623(2) 0.00352(13) -0.01190(13) -0.02918(13)
Br4 0.04439(16) 0.06562(19) 0.03700(15) 0.00290(13) -0.01961(12) -0.01989(14)
C1 0.0322(13) 0.0301(12) 0.0480(16) 0.0041(11) -0.0036(11) -0.0083(10)
C2 0.0391(14) 0.0274(12) 0.0418(15) 0.0071(10) -0.0048(11) -0.0070(10)
C3 0.0263(11) 0.0270(10) 0.0264(11) 0.0036(8) -0.0084(9) -0.0077(9)
C4 0.0290(11) 0.0230(10) 0.0283(11) 0.0075(8) -0.0034(9) -0.0080(9)
C5 0.0261(11) 0.0256(10) 0.0350(12) 0.0033(9) -0.0044(9) -0.0121(9)
C6 0.0276(11) 0.0297(11) 0.0267(11) 0.0029(9) -0.0080(9) -0.0083(9)
C7 0.0273(11) 0.0260(10) 0.0274(11) 0.0065(9) -0.0051(9) -0.0081(9)
C8 0.0262(11) 0.0258(10) 0.0294(11) 0.0046(9) -0.0053(9) -0.0096(9)
C9 0.0437(15) 0.0409(14) 0.0497(16) 0.0023(12) -0.0110(12) -0.0244(12)
C10 0.0444(16) 0.0576(18) 0.063(2) -0.0071(15) -0.0169(14) -0.0289(14)
C11 0.0394(15) 0.0512(16) 0.0484(16) -0.0066(13) -0.0206(12) -0.0134(12)
C12 0.0463(16) 0.0401(14) 0.0356(14) 0.0048(11) -0.0165(12) -0.0030(12)
C13 0.0536(17) 0.0354(13) 0.0371(14) 0.0106(11) -0.0098(12) -0.0083(12)
C14 0.0421(14) 0.0271(11) 0.0415(14) 0.0069(10) -0.0076(11) -0.0125(10)
C15 0.0278(11) 0.0233(10) 0.0356(13) -0.0001(9) -0.0072(9) -0.0084(9)
C16 0.0245(11) 0.0228(10) 0.0341(12) -0.0014(9) -0.0074(9) -0.0042(8)
C17 0.0277(11) 0.0217(10) 0.0342(12) 0.0003(9) -0.0064(9) -0.0049(9)
C18 0.0311(12) 0.0331(12) 0.0374(13) -0.0036(10) -0.0115(10) -0.0027(10)
C19 0.0431(15) 0.0451(15) 0.0529(17) -0.0015(13) -0.0023(13) -0.0280(13)
C20 0.0425(17) 0.080(2) 0.065(2) -0.0211(19) -0.0019(15) -0.0390(17)
C21 0.0340(15) 0.080(2) 0.0536(19) -0.0200(17) -0.0136(13) -0.0181(15)
C22 0.0461(16) 0.0559(18) 0.0329(14) 0.0028(13) -0.0167(12) 0.0050(14)
C23 0.064(2) 0.0426(15) 0.0349(15) 0.0123(12) -0.0095(14) 0.0024(15)
C24 0.0516(16) 0.0302(12) 0.0373(14) 0.0082(10) -0.0055(12) -0.0112(11)
C25 0.0254(11) 0.0285(11) 0.0337(12) -0.0001(9) -0.0032(9) -0.0101(9)
C26 0.0218(11) 0.0304(11) 0.0292(12) -0.0012(9) -0.0051(9) -0.0040(9)
C27 0.0279(11) 0.0238(10) 0.0314(12) 0.0023(9) -0.0036(9) -0.0051(9)
C28 0.0275(12) 0.0513(15) 0.0343(13) -0.0065(11) -0.0101(10) -0.0026(11)

loop_
_atom_type_symbol
_atom_type_description
_atom_type_scat_dispersion_real
_atom_type_scat_dispersion_imag
_atom_type_scat_source
C C 0.0033 0.0016 'International Tables Vol C Tables 4.2.6.8 and 6.1.1.4'
H H 0.0000 0.0000 'International Tables Vol C Tables 4.2.6.8 and 6.1.1.4'
O O 0.0106 0.0060 'International Tables Vol C Tables 4.2.6.8 and 6.1.1.4'
Br Br -0.2901 2.4595 'International Tables Vol C Tables 4.2.6.8 and 6.1.1.4'

loop_
_geom_angle_atom_site_label_1
_geom_angle_atom_site_label_2
_geom_angle_atom_site_label_3
_geom_angle
_geom_angle_site_symmetry_3
C2 O3 C1 111.3 .
O3 C1 C7 106.2 .
O1 C1 O3 121.6 .
O1 C1 C7 132.2 .
O3 C2 C8 106.2 .
O2 C2 O3 121.4 .
O2 C2 C8 132.4 .
C4 C3 Br1 121.9 .
C8 C3 Br1 120.7 .
C8 C3 C4 117.4 .
C3 C4 Br2 119.5 .
C5 C4 Br2 119.8 .
C5 C4 C3 120.7 .
C4 C5 Br3 120.1 .
C4 C5 C6 121.1 .
C6 C5 Br3 118.8 .
C5 C6 Br4 122.1 .
C7 C6 Br4 120.7 .
C7 C6 C5 117.3 .
C6 C7 C1 130.3 .
C8 C7 C1 108.1 .
C8 C7 C6 121.7 .
C3 C8 C2 129.9 .
C7 C8 C2 108.2 .
C7 C8 C3 121.9 .
C10 C9 H9 119.0 .
C15 C9 H9 119.0 .
C15 C9 C10 122.0(3) .
C9 C10 H10 119.6 .
C11 C10 C9 120.8(3) .
C11 C10 H10 119.6 .
C10 C11 H11 120.1 .
C10 C11 C18 119.9(3) .
C18 C11 H11 120.1 .
C13 C12 H12 119.8 .
C13 C12 C18 120.4(3) .
C18 C12 H12 119.8 .
C12 C13 H13 119.8 .
C12 C13 C14 120.3(3) .
C14 C13 H13 119.8 .
C13 C14 H14 119.1 .
C17 C14 C13 121.8(3) .
C17 C14 H14 119.1 .
C9 C15 C16 118.2(2) .
C9 C15 C17 122.5(2) 2_655
C16 C15 C17 119.3(2) 2_655
C17 C16 C15 121.1(2) .
C18 C16 C15 119.5(2) .
C18 C16 C17 119.4(2) .
C14 C17 C15 122.1(2) 2_655
C14 C17 C16 118.3(2) .
C16 C17 C15 119.6(2) 2_655
C11 C18 C16 119.6(3) .
C12 C18 C11 120.6(3) .
C12 C18 C16 119.8(3) .
C20 C19 H19 119.0 .
C20 C19 C25 122.1(3) .
C25 C19 H19 119.0 .
C19 C20 H20 119.8 .
C21 C20 C19 120.4(3) .
C21 C20 H20 119.8 .
C20 C21 H21 119.8 .
C20 C21 C28 120.3(3) .
C28 C21 H21 119.8 .
C23 C22 H22 119.8 .
C23 C22 C28 120.3(3) .
C28 C22 H22 119.8 .
C22 C23 H23 119.6 .
C22 C23 C24 120.9(3) .
C24 C23 H23 119.6 .
C23 C24 H24 119.2 .
C27 C24 C23 121.6(3) .
C27 C24 H24 119.2 .
C19 C25 C26 118.1(3) .
C19 C25 C27 122.2(2) 2_566
C26 C25 C27 119.6(2) 2_566
C27 C26 C25 121.1(2) .
C28 C26 C25 119.5(2) .
C28 C26 C27 119.3(2) .
C24 C27 C25 122.3(2) 2_566
C24 C27 C26 118.4(2) .
C26 C27 C25 119.3(2) 2_566
C21 C28 C22 121.0(3) .
C21 C28 C26 119.5(3) .
C26 C28 C22 119.5(3) .

loop_
_geom_bond_atom_site_label_1
_geom_bond_atom_site_label_2
_geom_bond_distance
_geom_bond_site_symmetry_2
O3 C1 1.3955 .
O3 C2 1.3922 .
O1 C1 1.1736 .
O2 C2 1.1644 .
Br1 C3 1.8676 .
Br2 C4 1.8781 .
Br3 C5 1.8727 .
Br4 C6 1.8621 .
C1 C7 1.4891 .
C2 C8 1.4905 .
C3 C4 1.3980 .
C3 C8 1.3831 .
C4 C5 1.3958 .
C5 C6 1.3971 .
C6 C7 1.3850 .
C7 C8 1.3740 .
C9 H9 0.9400 .
C9 C10 1.392(5) .
C9 C15 1.380(4) .
C10 H10 0.9400 .
C10 C11 1.359(5) .
C11 H11 0.9400 .
C11 C18 1.415(4) .
C12 H12 0.9400 .
C12 C13 1.355(5) .
C12 C18 1.410(4) .
C13 H13 0.9400 .
C13 C14 1.403(4) .
C14 H14 0.9400 .
C14 C17 1.384(3) .
C15 C16 1.428(3) .
C15 C17 1.465(4) 2_655
C16 C17 1.425(3) .
C16 C18 1.417(4) .
C17 C15 1.464(4) 2_655
C19 H19 0.9400 .
C19 C20 1.387(5) .
C19 C25 1.388(4) .
C20 H20 0.9400 .
C20 C21 1.362(5) .
C21 H21 0.9400 .
C21 C28 1.414(5) .
C22 H22 0.9400 .
C22 C23 1.343(5) .
C22 C28 1.416(4) .
C23 H23 0.9400 .
C23 C24 1.399(5) .
C24 H24 0.9400 .
C24 C27 1.382(3) .
C25 C26 1.426(3) .
C25 C27 1.457(4) 2_566
C26 C27 1.426(3) .
C26 C28 1.416(4) .
C27 C25 1.457(4) 2_566

loop_
_geom_torsion_atom_site_label_1
_geom_torsion_atom_site_label_2
_geom_torsion_atom_site_label_3
_geom_torsion_atom_site_label_4
_geom_torsion
_geom_torsion_site_symmetry_1
_geom_torsion_site_symmetry_4
O3 C1 C7 C6 -177.8 . .
O3 C1 C7 C8 1.7 . .
O3 C2 C8 C3 180.0 . .
O3 C2 C8 C7 2.1 . .
O1 C1 C7 C6 1.9 . .
O1 C1 C7 C8 -178.7 . .
O2 C2 C8 C3 1.8 . .
O2 C2 C8 C7 -176.0 . .
Br1 C3 C4 Br2 -3.5 . .
Br1 C3 C4 C5 177.9 . .
Br1 C3 C8 C2 4.3 . .
Br1 C3 C8 C7 -178.2 . .
Br2 C4 C5 Br3 3.1 . .
Br2 C4 C5 C6 -177.2 . .
Br3 C5 C6 Br4 -2.6 . .
Br3 C5 C6 C7 178.7 . .
Br4 C6 C7 C1 1.3 . .
Br4 C6 C7 C8 -178.0 . .
C1 O3 C2 O2 177.4 . .
C1 O3 C2 C8 -1.1 . .
C1 C7 C8 C2 -2.3 . .
C1 C7 C8 C3 179.7 . .
C2 O3 C1 O1 -180.0 . .
C2 O3 C1 C7 -0.3 . .
C3 C4 C5 Br3 -178.3 . .
C3 C4 C5 C6 1.4 . .
C4 C3 C8 C2 -176.3 . .
C4 C3 C8 C7 1.2 . .
C4 C5 C6 Br4 177.7 . .
C4 C5 C6 C7 -1.0 . .
C5 C6 C7 C1 -179.9 . .
C5 C6 C7 C8 0.7 . .
C6 C7 C8 C2 177.2 . .
C6 C7 C8 C3 -0.9 . .
C8 C3 C4 Br2 177.1 . .
C8 C3 C4 C5 -1.5 . .
C9 C10 C11 C18 0.8(5) . .
C9 C15 C16 C17 -178.4(2) . .
C9 C15 C16 C18 0.7(3) . .
C10 C9 C15 C16 0.3(4) . .
C10 C9 C15 C17 -178.8(3) . 2_655
C10 C11 C18 C12 178.9(3) . .
C10 C11 C18 C16 0.1(4) . .
C12 C13 C14 C17 -0.4(4) . .
C13 C12 C18 C11 -178.3(3) . .
C13 C12 C18 C16 0.4(4) . .
C13 C14 C17 C15 -179.8(2) . 2_655
C13 C14 C17 C16 0.3(4) . .
C15 C9 C10 C11 -1.1(5) . .
C15 C16 C17 C14 179.3(2) . .
C15 C16 C17 C15 -0.6(3) . 2_655
C15 C16 C18 C11 -0.9(3) . .
C15 C16 C18 C12 -179.6(2) . .
C17 C15 C16 C17 0.6(3) 2_655 .
C17 C15 C16 C18 179.8(2) 2_655 .
C17 C16 C18 C11 178.2(2) . .
C17 C16 C18 C12 -0.5(3) . .
C18 C12 C13 C14 0.0(4) . .
C18 C16 C17 C14 0.1(3) . .
C18 C16 C17 C15 -179.8(2) . 2_655
C19 C20 C21 C28 -0.1(5) . .
C19 C25 C26 C27 -179.7(2) . .
C19 C25 C26 C28 -0.3(3) . .
C20 C19 C25 C26 -0.1(4) . .
C20 C19 C25 C27 179.8(3) . 2_566
C20 C21 C28 C22 179.6(3) . .
C20 C21 C28 C26 -0.3(4) . .
C22 C23 C24 C27 -0.2(4) . .
C23 C22 C28 C21 -179.7(3) . .
C23 C22 C28 C26 0.2(4) . .
C23 C24 C27 C25 179.9(2) . 2_566
C23 C24 C27 C26 0.4(4) . .
C25 C19 C20 C21 0.3(5) . .
C25 C26 C27 C24 179.1(2) . .
C25 C26 C27 C25 -0.3(4) . 2_566
C25 C26 C28 C21 0.4(4) . .
C25 C26 C28 C22 -179.4(2) . .
C27 C25 C26 C27 0.3(4) 2_566 .
C27 C25 C26 C28 179.8(2) 2_566 .
C27 C26 C28 C21 179.9(2) . .
C27 C26 C28 C22 0.0(3) . .
C28 C22 C23 C24 -0.1(4) . .
C28 C26 C27 C24 -0.3(3) . .
C28 C26 C27 C25 -179.8(2) . 2_566
